data_7124044
loop_
_publ_author_name
'Zhang, Cui-Juan'
'Lian, Kai-Ting'
'Huang, Guo-Zhang'
'Bala, Sukhen'
'Ni, Zhao-Ping'
'Tong, Ming-Liang'

_publ_section_title
;
 Hysteretic Four-Step Spin-Crossover in a 3D Hofmann-type Metal-Organic
 Framework with Aromatic Guest
;
_journal_name_full 'Chemical Communications'
_journal_paper_doi 10.1039/C9CC06017K
_journal_year 2019
_chemical_formula_moiety 'C16 H8 Ag2 Fe N8 O, 1.5(C6 H6)'
_chemical_formula_sum 'C25 H17 Ag2 Fe N8 O'
_chemical_formula_weight 717.05
_space_group_crystal_system monoclinic
_space_group_IT_number 15
_space_group_name_Hall '-C 2yc'
_space_group_name_H-M_alt 'C 1 2/c 1'
_symmetry_space_group_name_Hall '-C 2yc'
_symmetry_space_group_name_H-M 'C 1 2/c 1'
_atom_sites_solution_hydrogens mixed
_atom_sites_solution_primary dual
_audit_creation_date 2019-04-28
_audit_creation_method
;
Olex2 1.2
(compiled 2018.05.29 svn.r3508 for OlexSys, GUI svn.r5506)
;
_audit_update_record
;
2019-04-30 deposited with the CCDC.    2019-08-20 downloaded from the CCDC.
;
_cell_angle_alpha 90
_cell_angle_beta 108.176(3)
_cell_angle_gamma 90
_cell_formula_units_Z 8
_cell_length_a 28.645(2)
_cell_length_b 13.5949(11)
_cell_length_c 14.3880(11)
_cell_measurement_reflns_used 9859
_cell_measurement_temperature 120(2)
_cell_measurement_theta_max 27.51
_cell_measurement_theta_min 2.39
_cell_volume 5323.5(7)
_computing_cell_refinement 'SAINT v8.37A (Bruker, 2015)'
_computing_data_reduction 'SAINT v8.37A (Bruker, 2015)'
_computing_molecular_graphics 'Olex2 (Dolomanov et al., 2009)'
_computing_publication_material 'Olex2 (Dolomanov et al., 2009)'
_computing_structure_refinement 'ShelXL (Sheldrick, 2015)'
_computing_structure_solution 'ShelXT (Sheldrick, 2015)'
_diffrn_ambient_temperature 119.99
_diffrn_measured_fraction_theta_full 0.999
_diffrn_measured_fraction_theta_max 0.998
_diffrn_measurement_device_type 'Bruker APEX-II CCD'
_diffrn_measurement_method '\f and \w scans'
_diffrn_radiation_type MoK\a
_diffrn_radiation_wavelength 0.71073
_diffrn_reflns_av_R_equivalents 0.0761
_diffrn_reflns_av_unetI/netI 0.0447
_diffrn_reflns_Laue_measured_fraction_full 0.999
_diffrn_reflns_Laue_measured_fraction_max 0.998
_diffrn_reflns_limit_h_max 36
_diffrn_reflns_limit_h_min -37
_diffrn_reflns_limit_k_max 17
_diffrn_reflns_limit_k_min -17
_diffrn_reflns_limit_l_max 18
_diffrn_reflns_limit_l_min -16
_diffrn_reflns_number 52455
_diffrn_reflns_point_group_measured_fraction_full 0.999
_diffrn_reflns_point_group_measured_fraction_max 0.998
_diffrn_reflns_theta_full 26.000
_diffrn_reflns_theta_max 27.547
_diffrn_reflns_theta_min 2.699
_diffrn_standards_number 0
_exptl_absorpt_coefficient_mu 2.028
_exptl_absorpt_correction_T_max 0.7456
_exptl_absorpt_correction_T_min 0.6194
_exptl_absorpt_correction_type multi-scan
_exptl_absorpt_process_details
;
SADABS-2014/5 (Bruker,2014/5) was used for absorption correction.
wR2(int) was 0.0935 before and 0.0705 after correction.
The Ratio of minimum to maximum transmission is 0.8307.
The \l/2 correction factor is Not present.
;
_exptl_crystal_colour red
_exptl_crystal_colour_primary red
_exptl_crystal_density_diffrn 1.789
_exptl_crystal_description block
_exptl_crystal_F_000 2808
_exptl_crystal_size_max 0.119
_exptl_crystal_size_mid 0.08
_exptl_crystal_size_min 0.041
_refine_diff_density_max 2.037
_refine_diff_density_min -1.098
_refine_diff_density_rms 0.172
_refine_ls_extinction_method none
_refine_ls_goodness_of_fit_ref 1.048
_refine_ls_hydrogen_treatment constr
_refine_ls_matrix_type full
_refine_ls_number_parameters 349
_refine_ls_number_reflns 6150
_refine_ls_number_restraints 36
_refine_ls_restrained_S_all 1.048
_refine_ls_R_factor_all 0.0704
_refine_ls_R_factor_gt 0.0466
_refine_ls_shift/su_max 0.001
_refine_ls_shift/su_mean 0.000
_refine_ls_structure_factor_coef Fsqd
_refine_ls_weighting_details 'w=1/[\s^2^(Fo^2^)+(0.0593P)^2^+57.7467P] where P=(Fo^2^+2Fc^2^)/3'
_refine_ls_weighting_scheme calc
_refine_ls_wR_factor_gt 0.1177
_refine_ls_wR_factor_ref 0.1296
_reflns_Friedel_coverage 0.000
_reflns_number_gt 4643
_reflns_number_total 6150
_reflns_threshold_expression 'I > 2\s(I)'
_cod_data_source_file c9cc06017k2.cif
_cod_data_source_block 1-bz-120K
_cod_database_code 7124044
_shelx_shelxl_version_number 2014/7
_shelx_space_group_comment
;
The symmetry employed for this shelxl refinement is uniquely defined
by the following loop, which should always be used as a source of
symmetry information in preference to the above space-group names.
They are only intended as comments.
;
_shelx_estimated_absorpt_t_max 0.921
_shelx_estimated_absorpt_t_min 0.794
_olex2_refinement_description
;
1. Fixed Uiso
 At 1.2 times of:
  All C(H) groups
2. Uiso/Uaniso restraints and constraints
Uanis(C23) \\sim Ueq, Uanis(C24) \\sim Ueq, Uanis(C25) \\sim Ueq, Uanis(C26)
\\sim Ueq, Uanis(C27) \\sim Ueq, Uanis(C28) \\sim Ueq: with sigma of 0.01 and
sigma for terminal atoms of 0.02
3. Others
 Fixed Sof: C28(0.5) H28(0.5) C27(0.5) H27(0.5) C26(0.5) H26(0.5) C25(0.5)
 H25(0.5) C24(0.5) H24(0.5) C23(0.5) H23(0.5)
4.a Riding coordinates:
 C28(H28), C27(H27), C26(H26), C25(H25), C24(H24), C23(H23)
4.b Aromatic/amide H refined with riding coordinates:
 C5(H5), C6(H6), C8(H8), C9(H9), C13(H13), C14(H14), C15(H15), C16(H16),
 C17(H17), C18(H18), C19(H19), C20(H20), C21(H21), C22(H22)
4.c Fitted hexagon refined as free rotating group:
 C28(C27,C26,C25,C24,C23)
;
_olex2_submission_special_instructions 'No special instructions were received'

loop_
_space_group_symop_operation_xyz
'x, y, z'
'-x, y, -z+1/2'
'x+1/2, y+1/2, z'
'-x+1/2, y+1/2, -z+1/2'
'-x, -y, -z'
'x, -y, z-1/2'
'-x+1/2, -y+1/2, -z'
'x+1/2, -y+1/2, z-1/2'

loop_
_atom_site_label
_atom_site_type_symbol
_atom_site_fract_x
_atom_site_fract_y
_atom_site_fract_z
_atom_site_U_iso_or_equiv
_atom_site_adp_type
_atom_site_occupancy
_atom_site_site_symmetry_order
_atom_site_calc_flag
_atom_site_refinement_flags_posn
_atom_site_refinement_flags_adp
_atom_site_refinement_flags_occupancy
Ag1 Ag 0.26885(2) 0.55082(3) -0.46104(3) 0.02057(12) Uani 1 1 d . . .
Ag2 Ag 0.33270(2) -0.04561(3) -0.00483(3) 0.01937(12) Uani 1 1 d . . .
C1 C 0.2717(2) 0.3527(4) -0.0700(3) 0.0209(11) Uani 1 1 d . . .
C2 C 0.27853(18) 0.4374(4) -0.3617(4) 0.0166(10) Uani 1 1 d . . .
C3 C 0.32930(18) 0.1429(4) -0.3977(3) 0.0180(10) Uani 1 1 d . . .
C4 C 0.32914(18) 0.0659(4) -0.1039(3) 0.0170(10) Uani 1 1 d . . .
C5 C 0.22498(18) 0.1050(3) -0.3239(3) 0.0149(10) Uani 1 1 d . . .
H5 H 0.2516 0.0599 -0.3038 0.018 Uiso 1 1 calc R . .
C6 C 0.17964(18) 0.0699(4) -0.3789(3) 0.0167(10) Uani 1 1 d . . .
H6 H 0.1754 0.0022 -0.3958 0.020 Uiso 1 1 calc R . .
C7 C 0.14023(17) 0.1346(4) -0.4093(3) 0.0132(9) Uani 1 1 d . . .
C8 C 0.14784(18) 0.2316(4) -0.3780(3) 0.0160(10) Uani 1 1 d . . .
H8 H 0.1214 0.2772 -0.3948 0.019 Uiso 1 1 calc R . .
C9 C 0.19442(18) 0.2610(4) -0.3222(3) 0.0155(10) Uani 1 1 d . . .
H9 H 0.1992 0.3273 -0.3004 0.019 Uiso 1 1 calc R . .
C10 C 0.09402(17) 0.1004(4) -0.4783(3) 0.0144(10) Uani 1 1 d . . .
C11 C 0.01798(17) 0.0973(4) -0.5608(3) 0.0134(9) Uani 1 1 d . . .
C12 C -0.03332(18) 0.1291(4) -0.5962(3) 0.0150(10) Uani 1 1 d . . .
C13 C -0.06026(18) 0.1097(4) -0.6939(3) 0.0163(10) Uani 1 1 d . . .
H13 H -0.0462 0.0728 -0.7346 0.020 Uiso 1 1 calc R . .
C14 C -0.10761(18) 0.1451(4) -0.7299(3) 0.0166(10) Uani 1 1 d . . .
H14 H -0.1252 0.1340 -0.7969 0.020 Uiso 1 1 calc R . .
C15 C -0.10423(19) 0.2088(4) -0.5800(3) 0.0192(11) Uani 1 1 d . . .
H15 H -0.1198 0.2415 -0.5394 0.023 Uiso 1 1 calc R . .
C16 C -0.05619(18) 0.1784(4) -0.5387(3) 0.0198(11) Uani 1 1 d . . .
H16 H -0.0392 0.1912 -0.4718 0.024 Uiso 1 1 calc R . .
Fe1 Fe 0.30172(2) 0.25121(5) -0.23384(4) 0.01095(15) Uani 1 1 d . . .
N1 N 0.28112(15) 0.3127(3) -0.1316(3) 0.0160(9) Uani 1 1 d . . .
N2 N 0.28516(14) 0.3693(3) -0.3129(3) 0.0133(8) Uani 1 1 d . . .
N3 N 0.32165(15) 0.1877(3) -0.3366(3) 0.0150(8) Uani 1 1 d . . .
N4 N 0.31979(14) 0.1337(3) -0.1541(3) 0.0142(8) Uani 1 1 d . . .
N5 N 0.23344(14) 0.1992(3) -0.2975(3) 0.0117(8) Uani 1 1 d . . .
N6 N 0.08831(16) 0.0284(3) -0.5398(3) 0.0203(9) Uani 1 1 d . . .
N7 N 0.03826(15) 0.0274(3) -0.5946(3) 0.0183(9) Uani 1 1 d . . .
N8 N -0.13034(15) 0.1945(3) -0.6752(3) 0.0150(8) Uani 1 1 d . . .
O1 O 0.05069(12) 0.1475(3) -0.4859(2) 0.0171(7) Uani 1 1 d . . .
C17 C 0.1424(3) 0.2728(7) -0.1393(5) 0.051(2) Uani 1 1 d . . .
H17 H 0.1736 0.2677 -0.0908 0.061 Uiso 1 1 calc R . .
C18 C 0.1132(3) 0.1900(6) -0.1640(5) 0.0451(18) Uani 1 1 d . . .
H18 H 0.1239 0.1286 -0.1333 0.054 Uiso 1 1 calc R . .
C19 C 0.0676(3) 0.1994(6) -0.2352(5) 0.0477(18) Uani 1 1 d . . .
H19 H 0.0468 0.1435 -0.2535 0.057 Uiso 1 1 calc R . .
C20 C 0.0524(3) 0.2870(7) -0.2786(5) 0.055(2) Uani 1 1 d . . .
H20 H 0.0211 0.2923 -0.3270 0.066 Uiso 1 1 calc R . .
C21 C 0.0825(4) 0.3695(7) -0.2526(6) 0.072(3) Uani 1 1 d . . .
H21 H 0.0719 0.4309 -0.2833 0.087 Uiso 1 1 calc R . .
C22 C 0.1277(4) 0.3617(6) -0.1822(6) 0.064(3) Uani 1 1 d . . .
H22 H 0.1485 0.4176 -0.1639 0.077 Uiso 1 1 calc R . .
C28 C 0.0280(6) 0.4108(10) 0.0820(9) 0.072(5) Uani 0.5 1 d . U P
H28 H 0.0408 0.4370 0.0338 0.086 Uiso 0.5 1 d R . P
C27 C -0.0223(5) 0.3950(13) 0.0582(9) 0.154(13) Uani 0.5 1 d G U P
H27 H -0.0436 0.4102 -0.0053 0.185 Uiso 0.5 1 d R . P
C26 C -0.0419(4) 0.3560(13) 0.1274(13) 0.099(7) Uani 0.5 1 d G U P
H26 H -0.0765 0.3446 0.1115 0.119 Uiso 0.5 1 d R . P
C25 C -0.0111(5) 0.3328(10) 0.2204(12) 0.111(9) Uani 0.5 1 d G U P
H25 H -0.0242 0.3060 0.2687 0.133 Uiso 0.5 1 d R . P
C24 C 0.0392(5) 0.3486(10) 0.2442(8) 0.069(5) Uani 0.5 1 d G U P
H24 H 0.0607 0.3332 0.3084 0.083 Uiso 0.5 1 d R . P
C23 C 0.0588(4) 0.3876(10) 0.1751(10) 0.084(6) Uani 0.5 1 d G U P
H23 H 0.0931 0.3989 0.1908 0.101 Uiso 0.5 1 d R . P

loop_
_atom_site_aniso_label
_atom_site_aniso_U_11
_atom_site_aniso_U_22
_atom_site_aniso_U_33
_atom_site_aniso_U_23
_atom_site_aniso_U_13
_atom_site_aniso_U_12
Ag1 0.0229(2) 0.0246(2) 0.01471(19) 0.01026(15) 0.00649(15) 0.00360(16)
Ag2 0.0227(2) 0.0229(2) 0.01359(19) 0.00632(15) 0.00714(15) 0.00109(16)
C1 0.029(3) 0.023(3) 0.011(2) -0.007(2) 0.008(2) -0.010(2)
C2 0.014(2) 0.018(3) 0.017(2) 0.004(2) 0.0050(19) -0.0017(19)
C3 0.019(2) 0.023(3) 0.012(2) -0.002(2) 0.0044(19) -0.002(2)
C4 0.015(2) 0.021(3) 0.014(2) 0.001(2) 0.0028(19) -0.002(2)
C5 0.015(2) 0.013(2) 0.015(2) 0.0007(18) 0.0009(18) -0.0015(19)
C6 0.019(3) 0.016(2) 0.014(2) -0.0023(18) 0.0027(19) -0.0017(19)
C7 0.011(2) 0.019(2) 0.009(2) 0.0006(18) 0.0034(17) 0.0007(18)
C8 0.018(2) 0.014(2) 0.014(2) 0.0004(18) 0.0031(19) 0.0002(19)
C9 0.017(2) 0.017(2) 0.013(2) -0.0009(19) 0.0063(19) -0.0030(19)
C10 0.011(2) 0.018(2) 0.014(2) 0.0015(18) 0.0023(18) 0.0031(18)
C11 0.012(2) 0.017(2) 0.010(2) -0.0004(17) 0.0024(17) -0.0004(18)
C12 0.015(2) 0.018(2) 0.010(2) 0.0013(18) 0.0017(18) 0.0013(19)
C13 0.016(2) 0.022(3) 0.011(2) -0.0050(19) 0.0048(18) 0.001(2)
C14 0.017(2) 0.025(3) 0.008(2) -0.0019(19) 0.0027(17) 0.003(2)
C15 0.019(3) 0.031(3) 0.005(2) -0.0005(19) -0.0004(18) 0.010(2)
C16 0.020(3) 0.026(3) 0.010(2) -0.0049(19) 0.0000(19) 0.003(2)
Fe1 0.0139(3) 0.0135(3) 0.0050(3) -0.0008(2) 0.0023(2) -0.0041(3)
N1 0.017(2) 0.019(2) 0.0111(19) -0.0017(16) 0.0033(16) -0.0101(17)
N2 0.0132(19) 0.016(2) 0.0097(18) -0.0034(16) 0.0024(15) -0.0039(16)
N3 0.014(2) 0.018(2) 0.0108(19) 0.0010(16) 0.0014(15) -0.0040(16)
N4 0.014(2) 0.017(2) 0.0107(18) -0.0026(16) 0.0035(15) -0.0069(16)
N5 0.016(2) 0.0114(19) 0.0083(17) 0.0022(14) 0.0048(15) -0.0005(15)
N6 0.015(2) 0.024(2) 0.019(2) -0.0073(18) 0.0003(17) 0.0021(18)
N7 0.012(2) 0.022(2) 0.018(2) -0.0023(17) 0.0005(16) 0.0009(17)
N8 0.018(2) 0.020(2) 0.0062(17) 0.0006(15) 0.0012(15) 0.0047(17)
O1 0.0122(16) 0.0239(18) 0.0106(15) -0.0039(14) -0.0029(12) 0.0022(14)
C17 0.045(4) 0.087(6) 0.021(3) -0.004(3) 0.011(3) -0.023(4)
C18 0.041(4) 0.065(5) 0.034(3) 0.018(3) 0.018(3) 0.005(4)
C19 0.040(4) 0.067(5) 0.039(4) -0.004(4) 0.017(3) -0.005(4)
C20 0.052(5) 0.082(6) 0.031(4) -0.003(4) 0.014(3) 0.023(5)
C21 0.132(9) 0.055(5) 0.043(5) 0.008(4) 0.047(6) 0.039(6)
C22 0.119(8) 0.051(5) 0.032(4) -0.022(4) 0.039(5) -0.034(5)
C28 0.063(8) 0.076(9) 0.066(8) -0.028(7) 0.005(7) 0.015(7)
C27 0.158(15) 0.157(15) 0.144(15) -0.001(10) 0.042(10) 0.006(10)
C26 0.078(10) 0.099(11) 0.112(11) -0.007(9) 0.017(8) 0.001(8)
C25 0.119(12) 0.100(11) 0.119(13) 0.001(9) 0.043(9) 0.009(9)
C24 0.063(8) 0.060(8) 0.083(9) -0.004(7) 0.019(7) 0.002(7)
C23 0.077(9) 0.077(9) 0.100(10) -0.015(8) 0.031(8) 0.007(8)

loop_
_atom_type_symbol
_atom_type_description
_atom_type_scat_dispersion_real
_atom_type_scat_dispersion_imag
_atom_type_scat_source
C C 0.0033 0.0016 'International Tables Vol C Tables 4.2.6.8 and 6.1.1.4'
H H 0.0000 0.0000 'International Tables Vol C Tables 4.2.6.8 and 6.1.1.4'
Ag Ag -0.8971 1.1015 'International Tables Vol C Tables 4.2.6.8 and 6.1.1.4'
Fe Fe 0.3463 0.8444 'International Tables Vol C Tables 4.2.6.8 and 6.1.1.4'
N N 0.0061 0.0033 'International Tables Vol C Tables 4.2.6.8 and 6.1.1.4'
O O 0.0106 0.0060 'International Tables Vol C Tables 4.2.6.8 and 6.1.1.4'

loop_
_geom_angle_atom_site_label_1
_geom_angle_atom_site_label_2
_geom_angle_atom_site_label_3
_geom_angle
_geom_angle_site_symmetry_1
_geom_angle_site_symmetry_3
C1 Ag1 Ag2 114.01(15) 6_565 4_554
C2 Ag1 Ag2 73.08(14) . 4_554
C2 Ag1 C1 166.6(2) . 6_565
C3 Ag2 Ag1 97.45(14) 6_556 4_544
C3 Ag2 C4 171.0(2) 6_556 .
C4 Ag2 Ag1 74.74(14) . 4_544
N1 C1 Ag1 165.1(4) . 6_566
N2 C2 Ag1 173.5(4) . .
N3 C3 Ag2 169.3(4) . 6
N4 C4 Ag2 167.3(4) . .
C6 C5 H5 118.3 . .
N5 C5 H5 118.3 . .
N5 C5 C6 123.4(5) . .
C5 C6 H6 120.4 . .
C5 C6 C7 119.2(5) . .
C7 C6 H6 120.4 . .
C6 C7 C10 119.1(4) . .
C8 C7 C6 118.0(4) . .
C8 C7 C10 122.7(4) . .
C7 C8 H8 120.4 . .
C9 C8 C7 119.2(5) . .
C9 C8 H8 120.4 . .
C8 C9 H9 118.7 . .
N5 C9 C8 122.7(5) . .
N5 C9 H9 118.7 . .
N6 C10 C7 126.8(4) . .
N6 C10 O1 112.4(4) . .
O1 C10 C7 120.7(4) . .
N7 C11 C12 127.6(4) . .
N7 C11 O1 112.8(4) . .
O1 C11 C12 119.5(4) . .
C13 C12 C11 118.2(4) . .
C16 C12 C11 123.3(4) . .
C16 C12 C13 118.5(4) . .
C12 C13 H13 120.7 . .
C14 C13 C12 118.7(4) . .
C14 C13 H13 120.7 . .
C13 C14 H14 118.2 . .
N8 C14 C13 123.6(4) . .
N8 C14 H14 118.2 . .
C16 C15 H15 118.2 . .
N8 C15 H15 118.2 . .
N8 C15 C16 123.6(4) . .
C12 C16 C15 118.9(4) . .
C12 C16 H16 120.5 . .
C15 C16 H16 120.5 . .
N1 Fe1 N2 90.68(17) . .
N1 Fe1 N3 179.05(17) . .
N1 Fe1 N4 89.71(17) . .
N1 Fe1 N5 90.80(16) . .
N1 Fe1 N8 90.42(16) . 8_556
N2 Fe1 N3 89.86(16) . .
N2 Fe1 N4 178.76(17) . .
N2 Fe1 N5 89.93(16) . .
N2 Fe1 N8 88.29(16) . 8_556
N3 Fe1 N5 88.41(16) . .
N3 Fe1 N8 90.38(17) . 8_556
N4 Fe1 N3 89.78(17) . .
N4 Fe1 N5 91.24(16) . .
N4 Fe1 N8 90.53(16) . 8_556
N8 Fe1 N5 177.85(15) 8_556 .
C1 N1 Fe1 175.5(4) . .
C2 N2 Fe1 174.7(4) . .
C3 N3 Fe1 172.4(4) . .
C4 N4 Fe1 176.5(4) . .
C5 N5 C9 117.3(4) . .
C5 N5 Fe1 122.0(3) . .
C9 N5 Fe1 120.5(3) . .
C10 N6 N7 106.2(4) . .
C11 N7 N6 106.5(4) . .
C14 N8 C15 116.6(4) . .
C14 N8 Fe1 121.4(3) . 8_455
C15 N8 Fe1 122.0(3) . 8_455
C11 O1 C10 102.1(4) . .
C18 C17 H17 119.0 . .
C22 C17 H17 119.0 . .
C22 C17 C18 122.0(7) . .
C17 C18 H18 121.0 . .
C17 C18 C19 117.9(7) . .
C19 C18 H18 121.0 . .
C18 C19 H19 119.5 . .
C20 C19 C18 120.9(8) . .
C20 C19 H19 119.5 . .
C19 C20 H20 120.0 . .
C19 C20 C21 120.0(8) . .
C21 C20 H20 120.0 . .
C20 C21 H21 120.0 . .
C22 C21 C20 119.9(8) . .
C22 C21 H21 120.0 . .
C17 C22 C21 119.2(8) . .
C17 C22 H22 120.4 . .
C21 C22 H22 120.4 . .
C27 C28 H28 119.0 . .
C27 C28 C23 120.0 . .
C23 C28 H28 121.0 . .
C28 C27 H27 120.6 . .
C28 C27 C26 120.0 . .
C26 C27 H27 119.4 . .
C27 C26 H26 120.6 . .
C27 C26 C24 147.8(9) . 2
C25 C26 C27 120.0 . .
C25 C26 H26 119.4 . .
C25 C26 C24 36.9(11) . 2
C24 C26 H26 86.9 2 .
C26 C25 H25 120.6 . .
C25 C25 C26 166.2(6) 2 .
C25 C25 H25 68.3 2 .
C25 C25 C24 52.3(19) 2 .
C25 C25 C24 88(2) 2 2
C24 C25 C26 94(2) 2 .
C24 C25 C26 120.0 . .
C24 C25 H25 119.4 . .
C24 C25 H25 39.6 2 .
C24 C25 C24 135(2) 2 .
C26 C24 H24 39.4 2 .
C25 C24 C26 49.4(10) 2 2
C25 C24 C26 88.3(16) . 2
C25 C24 C25 39.8(18) 2 .
C25 C24 H24 120.6 . .
C25 C24 H24 81.7 2 .
C25 C24 C23 120.0 . .
C25 C24 C23 157.2(16) 2 .
C23 C24 C26 143.5(12) . 2
C23 C24 H24 119.4 . .
C28 C23 H23 119.4 . .
C24 C23 C28 120.0 . .
C24 C23 H23 120.6 . .

loop_
_geom_bond_atom_site_label_1
_geom_bond_atom_site_label_2
_geom_bond_distance
_geom_bond_site_symmetry_2
Ag1 Ag2 3.0874(6) 4_554
Ag1 C1 2.064(5) 6_565
Ag1 C2 2.061(5) .
Ag2 Ag1 3.0874(6) 4_544
Ag2 C3 2.056(5) 6_556
Ag2 C4 2.062(5) .
C1 Ag1 2.064(5) 6_566
C1 N1 1.143(6) .
C2 N2 1.142(6) .
C3 Ag2 2.056(5) 6
C3 N3 1.146(6) .
C4 N4 1.150(6) .
C5 H5 0.9500 .
C5 C6 1.378(7) .
C5 N5 1.336(6) .
C6 H6 0.9500 .
C6 C7 1.390(7) .
C7 C8 1.388(7) .
C7 C10 1.461(6) .
C8 H8 0.9500 .
C8 C9 1.385(7) .
C9 H9 0.9500 .
C9 N5 1.354(6) .
C10 N6 1.296(6) .
C10 O1 1.370(6) .
C11 C12 1.462(7) .
C11 N7 1.285(6) .
C11 O1 1.370(5) .
C12 C13 1.402(6) .
C12 C16 1.378(7) .
C13 H13 0.9500 .
C13 C14 1.379(7) .
C14 H14 0.9500 .
C14 N8 1.347(6) .
C15 H15 0.9500 .
C15 C16 1.381(7) .
C15 N8 1.354(6) .
C16 H16 0.9500 .
Fe1 N1 1.937(4) .
Fe1 N2 1.939(4) .
Fe1 N3 1.945(4) .
Fe1 N4 1.941(4) .
Fe1 N5 2.012(4) .
Fe1 N8 2.005(4) 8_556
N6 N7 1.404(6) .
N8 Fe1 2.005(4) 8_455
C17 H17 0.9500 .
C17 C18 1.381(11) .
C17 C22 1.362(12) .
C18 H18 0.9500 .
C18 C19 1.393(10) .
C19 H19 0.9500 .
C19 C20 1.353(11) .
C20 H20 0.9500 .
C20 C21 1.393(13) .
C21 H21 0.9500 .
C21 C22 1.377(14) .
C22 H22 0.9500 .
C28 H28 0.9500 .
C28 C27 1.3900 .
C28 C23 1.3900 .
C27 H27 0.9499 .
C27 C26 1.3900 .
C26 H26 0.9602 .
C26 C25 1.3900 .
C26 C24 1.83(4) 2
C25 C25 0.89(3) 2
C25 H25 0.9600 .
C25 C24 1.3900 .
C25 C24 1.10(2) 2
C24 C26 1.83(2) 2
C24 C25 1.10(3) 2
C24 H24 0.9599 .
C24 C23 1.3900 .
C23 H23 0.9502 .

loop_
_geom_torsion_atom_site_label_1
_geom_torsion_atom_site_label_2
_geom_torsion_atom_site_label_3
_geom_torsion_atom_site_label_4
_geom_torsion
_geom_torsion_site_symmetry_1
_geom_torsion_site_symmetry_4
C5 C6 C7 C8 -3.5(7) . .
C5 C6 C7 C10 171.7(4) . .
C6 C5 N5 C9 3.6(7) . .
C6 C5 N5 Fe1 -171.2(4) . .
C6 C7 C8 C9 3.0(7) . .
C6 C7 C10 N6 -24.0(8) . .
C6 C7 C10 O1 158.5(4) . .
C7 C8 C9 N5 0.9(7) . .
C7 C10 N6 N7 -176.2(5) . .
C7 C10 O1 C11 176.5(4) . .
C8 C7 C10 N6 151.0(5) . .
C8 C7 C10 O1 -26.5(7) . .
C8 C9 N5 C5 -4.1(7) . .
C8 C9 N5 Fe1 170.8(4) . .
C10 C7 C8 C9 -172.1(4) . .
C10 N6 N7 C11 -1.1(5) . .
C11 C12 C13 C14 -175.7(5) . .
C11 C12 C16 C15 177.4(5) . .
C12 C11 N7 N6 177.1(5) . .
C12 C11 O1 C10 -176.5(4) . .
C12 C13 C14 N8 -2.6(8) . .
C13 C12 C16 C15 -1.6(8) . .
C13 C14 N8 C15 -0.1(8) . .
C13 C14 N8 Fe1 177.4(4) . 8_455
C16 C12 C13 C14 3.4(7) . .
C16 C15 N8 C14 2.1(8) . .
C16 C15 N8 Fe1 -175.4(4) . 8_455
N5 C5 C6 C7 0.2(7) . .
N6 C10 O1 C11 -1.4(5) . .
N7 C11 C12 C13 -24.6(8) . .
N7 C11 C12 C16 156.4(5) . .
N7 C11 O1 C10 0.6(5) . .
N8 C15 C16 C12 -1.2(9) . .
O1 C10 N6 N7 1.6(6) . .
O1 C11 C12 C13 152.1(4) . .
O1 C11 C12 C16 -26.9(7) . .
O1 C11 N7 N6 0.2(6) . .
C17 C18 C19 C20 -0.1(11) . .
C18 C17 C22 C21 -0.1(12) . .
C18 C19 C20 C21 0.2(11) . .
C19 C20 C21 C22 -0.3(12) . .
C20 C21 C22 C17 0.2(12) . .
C22 C17 C18 C19 0.0(11) . .
C28 C27 C26 C25 0.0 . .
C28 C27 C26 C24 35.4(13) . 2
C27 C28 C23 C24 0.0 . .
C27 C26 C25 C25 52(8) . 2
C27 C26 C25 C24 149.0(7) . 2
C27 C26 C25 C24 0.0 . .
C26 C25 C24 C26 155.7(3) . 2
C26 C25 C24 C25 166.1(5) . 2
C26 C25 C24 C23 0.0 . .
C26 C24 C23 C28 -136(2) 2 .
C25 C25 C24 C26 -10.4(3) 2 2
C25 C25 C24 C23 -166.1(5) 2 .
C25 C24 C23 C28 -23(2) 2 .
C25 C24 C23 C28 0.0 . .
C24 C26 C25 C25 -97(7) 2 2
C24 C26 C25 C24 -149.0(7) 2 .
C24 C25 C24 C26 22.4(13) 2 2
C24 C25 C24 C25 32.8(14) 2 2
C24 C25 C24 C23 -133.3(15) 2 .
C23 C28 C27 C26 0.0 . .
